data_7720083
loop_
_publ_author_name
'Yan, Jiayu'
'Sun, Jian'
'Zhou, Shuangliu'

_publ_section_title
;
 Half-sandwich &#x3b7;<sup>5</sup>-pyrrolyl rhodium(I) complexes with
 alkene coordination: synthesis and reactivity exploration.
;
_journal_issue 9
_journal_name_full 'Dalton transactions (Cambridge, England : 2003)'
_journal_page_first 3682
_journal_page_last 3686
_journal_paper_doi 10.1039/d6dt00024j
_journal_volume 55
_journal_year 2026
_chemical_formula_moiety 'C36 H42 N5 Rh, C3.5 H4'
_chemical_formula_sum 'C39.5 H46 N5 Rh'
_chemical_formula_weight 693.72
_space_group_crystal_system monoclinic
_space_group_IT_number 14
_space_group_name_Hall '-P 2ybc'
_space_group_name_H-M_alt 'P 1 21/c 1'
_atom_sites_solution_hydrogens geom
_atom_sites_solution_primary dual
_audit_creation_date 2025-12-13
_audit_creation_method
;
Olex2 1.3
(compiled Nov 21 2019 18:26:39 for OlexSys, GUI svn.r6003)
;
_audit_update_record
;
2025-12-13 deposited with the CCDC.	2026-02-06 downloaded from the CCDC.
;
_cell_angle_alpha 90
_cell_angle_beta 94.732(2)
_cell_angle_gamma 90
_cell_formula_units_Z 4
_cell_length_a 14.9045(8)
_cell_length_b 10.9709(5)
_cell_length_c 21.0161(11)
_cell_measurement_reflns_used 9956
_cell_measurement_temperature 293
_cell_measurement_theta_max 25.90
_cell_measurement_theta_min 2.69
_cell_volume 3424.8(3)
_computing_cell_refinement 'SAINT v8.37A (Bruker, 2015)'
_computing_data_reduction 'SAINT v8.37A (Bruker, 2015)'
_computing_molecular_graphics 'Olex2 1.3 (Dolomanov et al., 2009)'
_computing_publication_material 'Olex2 1.3 (Dolomanov et al., 2009)'
_computing_structure_refinement 'SHELXL 2018/3 (Sheldrick, 2015)'
_computing_structure_solution 'SHELXT 2018/2 (Sheldrick, 2018)'
_diffrn_ambient_temperature 293
_diffrn_measured_fraction_theta_full 0.999
_diffrn_measured_fraction_theta_max 0.994
_diffrn_measurement_device_type 'Bruker APEX-II CCD'
_diffrn_measurement_method '\f and \w scans'
_diffrn_radiation_type MoK\a
_diffrn_radiation_wavelength 0.71073
_diffrn_reflns_av_R_equivalents 0.1593
_diffrn_reflns_av_unetI/netI 0.0722
_diffrn_reflns_Laue_measured_fraction_full 0.999
_diffrn_reflns_Laue_measured_fraction_max 0.994
_diffrn_reflns_limit_h_max 19
_diffrn_reflns_limit_h_min -19
_diffrn_reflns_limit_k_max 12
_diffrn_reflns_limit_k_min -14
_diffrn_reflns_limit_l_max 27
_diffrn_reflns_limit_l_min -27
_diffrn_reflns_number 100993
_diffrn_reflns_point_group_measured_fraction_full 0.999
_diffrn_reflns_point_group_measured_fraction_max 0.994
_diffrn_reflns_theta_full 25.242
_diffrn_reflns_theta_max 27.478
_diffrn_reflns_theta_min 2.548
_diffrn_source_current 30.0
_diffrn_source_power 1.5
_diffrn_source_voltage 50.0
_diffrn_standards_number 0
_exptl_absorpt_coefficient_mu 0.534
_exptl_absorpt_correction_T_max 0.7456
_exptl_absorpt_correction_T_min 0.4280
_exptl_absorpt_correction_type none
_exptl_absorpt_process_details
;
SADABS-2014/5 (Bruker,2014/5) was used for absorption correction.
wR2(int) was 0.1139 before and 0.0888 after correction.
The Ratio of minimum to maximum transmission is 0.5740.
The \l/2 correction factor is Not present.
;
_exptl_crystal_colour 'clear dark red'
_exptl_crystal_colour_lustre clear
_exptl_crystal_colour_modifier dark
_exptl_crystal_colour_primary red
_exptl_crystal_density_diffrn 1.345
_exptl_crystal_description block
_exptl_crystal_F_000 1452
_exptl_crystal_recrystallization_method 'by diffusion of hexane into the toluene solution'
_exptl_crystal_size_max 0.59
_exptl_crystal_size_mid 0.42
_exptl_crystal_size_min 0.22
_refine_diff_density_max 0.745
_refine_diff_density_min -0.707
_refine_diff_density_rms 0.090
_refine_ls_extinction_method none
_refine_ls_goodness_of_fit_ref 1.036
_refine_ls_hydrogen_treatment constr
_refine_ls_matrix_type full
_refine_ls_number_parameters 416
_refine_ls_number_reflns 7812
_refine_ls_number_restraints 24
_refine_ls_restrained_S_all 1.042
_refine_ls_R_factor_all 0.1025
_refine_ls_R_factor_gt 0.0593
_refine_ls_shift/su_max 0.000
_refine_ls_shift/su_mean 0.000
_refine_ls_structure_factor_coef Fsqd
_refine_ls_weighting_details 'w=1/[\s^2^(Fo^2^)+(0.0443P)^2^+6.9605P] where P=(Fo^2^+2Fc^2^)/3'
_refine_ls_weighting_scheme calc
_refine_ls_wR_factor_gt 0.1168
_refine_ls_wR_factor_ref 0.1325
_reflns_Friedel_coverage 0.000
_reflns_number_gt 5380
_reflns_number_total 7812
_reflns_threshold_expression 'I > 2\s(I)'
_cod_data_source_file d6dt00024j2.cif
_cod_data_source_block 5
_cod_depositor_comments 'Adding full bibliography for 7720079--7720086.cif.'
_cod_original_formula_sum 'C39.50 H46 N5 Rh'
_cod_database_code 7720083
_shelx_shelxl_version_number 2018/3
_shelx_space_group_comment
;
The symmetry employed for this shelxl refinement is uniquely defined
by the following loop, which should always be used as a source of
symmetry information in preference to the above space-group names.
They are only intended as comments.
;
_olex2_refinement_description
;
1. Fixed Uiso
 At 1.2 times of:
  All C(H) groups, All C(H,H) groups
 At 1.5 times of:
  All C(H,H,H) groups
2. Uiso/Uaniso restraints and constraints
Uanis(C39) \\sim Ueq, Uanis(C38) \\sim Ueq, Uanis(C37) \\sim Ueq, Uanis(C37)
\\sim Ueq, Uanis(C40) \\sim Ueq, Uanis(C39) \\sim Ueq, Uanis(C38) \\sim Ueq,
Uanis(C40) \\sim Ueq, : with sigma of 0.005 and sigma for terminal atoms of 0.01
3. Others
 Fixed Sof: H39(0.5) C40(0.5) H40a(0.5) H40b(0.5) H40c(0.5)
4.a Ternary CH refined with riding coordinates:
 C3(H3), C2(H2), C31(H31), C35(H35), C33(H33), C25(H25), C23(H23), C21(H21)
4.b Secondary CH2 refined with riding coordinates:
 C28(H28a,H28b), C30(H30a,H30b), C34(H34a,H34b), C29(H29a,H29b), C19(H19a,
 H19b), C18(H18a,H18b), C32(H32a,H32b), C20(H20a,H20b), C36(H36a,H36b),
 C26(H26a,H26b), C24(H24a,H24b), C22(H22a,H22b)
4.c Aromatic/amide H refined with riding coordinates:
 C16(H16), C14(H14), C15(H15), C10(H10), C6(H6), C13(H13), C12(H12), C9(H9),
 C7(H7), C8(H8), C38(H38), C39(H39), C37(H37)
4.d Idealised Me refined as rotating group:
 C40(H40a,H40b,H40c)
;
_olex2_submission_original_sample_id mo_20251205f_0m
_olex2_submission_special_instructions 'No special instructions were received'

loop_
_space_group_symop_operation_xyz
'x, y, z'
'-x, y+1/2, -z+1/2'
'-x, -y, -z'
'x, -y-1/2, z-1/2'

loop_
_atom_site_label
_atom_site_type_symbol
_atom_site_fract_x
_atom_site_fract_y
_atom_site_fract_z
_atom_site_U_iso_or_equiv
_atom_site_adp_type
_atom_site_occupancy
_atom_site_site_symmetry_order
_atom_site_calc_flag
_atom_site_refinement_flags_posn
_atom_site_refinement_flags_adp
_atom_site_refinement_flags_occupancy
_atom_site_disorder_assembly
_atom_site_disorder_group
Rh1 Rh 0.41970(2) 0.51538(3) 0.29925(2) 0.03038(11) Uani 1 1 d . . . . .
N5 N 0.5003(2) 0.6014(3) 0.36118(17) 0.0352(8) Uani 1 1 d . . . . .
N1 N 0.3329(2) 0.3998(3) 0.23205(16) 0.0323(8) Uani 1 1 d . . . . .
N3 N 0.3830(3) 0.7166(4) 0.3772(2) 0.0485(11) Uani 1 1 d . . . . .
N2 N 0.3456(2) 0.6418(3) 0.33272(17) 0.0362(8) Uani 1 1 d . . . . .
N4 N 0.4677(3) 0.6943(4) 0.3927(2) 0.0476(10) Uani 1 1 d . . . . .
C3 C 0.4866(3) 0.4006(4) 0.2279(2) 0.0359(10) Uani 1 1 d . . . . .
H3 H 0.546194 0.414184 0.212602 0.043 Uiso 1 1 calc R U . . .
C1 C 0.3713(3) 0.3289(4) 0.2810(2) 0.0316(9) Uani 1 1 d . . . . .
C4 C 0.4029(3) 0.4423(4) 0.1984(2) 0.0337(10) Uani 1 1 d . . . . .
C5 C 0.3163(3) 0.2576(4) 0.3232(2) 0.0355(10) Uani 1 1 d . . . . .
C27 C 0.5963(3) 0.5749(4) 0.3849(2) 0.0325(9) Uani 1 1 d . . . . .
C2 C 0.4667(3) 0.3277(4) 0.2803(2) 0.0371(10) Uani 1 1 d . . . . .
H2 H 0.509400 0.279055 0.307647 0.045 Uiso 1 1 calc R U . . .
C11 C 0.3855(3) 0.5075(4) 0.13713(19) 0.0358(9) Uani 1 1 d . . . . .
C17 C 0.2467(3) 0.6645(4) 0.3182(2) 0.0369(10) Uani 1 1 d . . . . .
C16 C 0.2983(3) 0.5225(4) 0.1100(2) 0.0438(11) Uani 1 1 d . . . . .
H16 H 0.250048 0.495007 0.131474 0.053 Uiso 1 1 calc R U . . .
C14 C 0.3537(4) 0.6199(4) 0.0183(2) 0.0519(14) Uani 1 1 d . . . . .
H14 H 0.343045 0.658434 -0.020993 0.062 Uiso 1 1 calc R U . . .
C15 C 0.2824(4) 0.5788(5) 0.0505(2) 0.0513(13) Uani 1 1 d . . . . .
H15 H 0.223721 0.588623 0.032503 0.062 Uiso 1 1 calc R U . . .
C10 C 0.3502(3) 0.2212(4) 0.3833(2) 0.0427(11) Uani 1 1 d . . . . .
H10 H 0.407699 0.245672 0.398648 0.051 Uiso 1 1 calc R U . . .
C6 C 0.2297(4) 0.2219(5) 0.3019(2) 0.0543(14) Uani 1 1 d . . . . .
H6 H 0.205049 0.245821 0.261785 0.065 Uiso 1 1 calc R U . . .
C13 C 0.4390(4) 0.6038(5) 0.0441(3) 0.0559(14) Uani 1 1 d . . . . .
H13 H 0.487050 0.630037 0.022029 0.067 Uiso 1 1 calc R U . . .
C28 C 0.6489(4) 0.5394(5) 0.3291(2) 0.0555(14) Uani 1 1 d . . . . .
H28A H 0.647715 0.605777 0.298525 0.067 Uiso 1 1 calc R U . . .
H28B H 0.621426 0.468564 0.307788 0.067 Uiso 1 1 calc R U . . .
C12 C 0.4557(4) 0.5479(4) 0.1040(2) 0.0491(12) Uani 1 1 d . . . . .
H12 H 0.514618 0.538003 0.121425 0.059 Uiso 1 1 calc R U . . .
C9 C 0.3004(4) 0.1494(5) 0.4209(3) 0.0534(13) Uani 1 1 d . . . . .
H9 H 0.324712 0.125957 0.461268 0.064 Uiso 1 1 calc R U . . .
C30 C 0.6405(4) 0.6871(5) 0.4179(3) 0.0574(14) Uani 1 1 d . . . . .
H30A H 0.607188 0.710826 0.453637 0.069 Uiso 1 1 calc R U . . .
H30B H 0.639258 0.754718 0.388044 0.069 Uiso 1 1 calc R U . . .
C34 C 0.7370(4) 0.5538(5) 0.4891(3) 0.0592(15) Uani 1 1 d . . . . .
H34A H 0.701159 0.578318 0.523341 0.071 Uiso 1 1 calc R U . . .
H34B H 0.797353 0.535730 0.507528 0.071 Uiso 1 1 calc R U . . .
C31 C 0.7491(4) 0.5096(6) 0.3537(3) 0.0626(15) Uani 1 1 d . . . . .
H31 H 0.783417 0.485680 0.317911 0.075 Uiso 1 1 calc R U . . .
C7 C 0.1797(4) 0.1501(6) 0.3406(3) 0.0703(18) Uani 1 1 d . . . . .
H7 H 0.121319 0.127576 0.326496 0.084 Uiso 1 1 calc R U . . .
C8 C 0.2161(4) 0.1121(5) 0.3998(3) 0.0618(16) Uani 1 1 d . . . . .
H8 H 0.183418 0.061754 0.424980 0.074 Uiso 1 1 calc R U . . .
C29 C 0.5967(4) 0.4713(5) 0.4331(3) 0.0558(13) Uani 1 1 d . . . . .
H29A H 0.568084 0.399814 0.413238 0.067 Uiso 1 1 calc R U . . .
H29B H 0.563264 0.495033 0.468776 0.067 Uiso 1 1 calc R U . . .
C19 C 0.1966(4) 0.5480(5) 0.3323(3) 0.0616(15) Uani 1 1 d . . . . .
H19A H 0.205954 0.529006 0.377390 0.074 Uiso 1 1 calc R U . . .
H19B H 0.219755 0.480835 0.308468 0.074 Uiso 1 1 calc R U . . .
C18 C 0.2318(4) 0.6947(6) 0.2482(3) 0.0651(16) Uani 1 1 d . . . . .
H18A H 0.255241 0.629655 0.223000 0.078 Uiso 1 1 calc R U . . .
H18B H 0.263169 0.769360 0.239203 0.078 Uiso 1 1 calc R U . . .
C35 C 0.7410(4) 0.6570(5) 0.4422(3) 0.0584(14) Uani 1 1 d . . . . .
H35 H 0.769855 0.728372 0.463109 0.070 Uiso 1 1 calc R U . . .
C33 C 0.6967(4) 0.4409(5) 0.4573(3) 0.0627(16) Uani 1 1 d . . . . .
H33 H 0.698213 0.373440 0.487950 0.075 Uiso 1 1 calc R U . . .
C32 C 0.7445(4) 0.4052(5) 0.3998(3) 0.0648(16) Uani 1 1 d . . . . .
H32A H 0.805110 0.378508 0.413487 0.078 Uiso 1 1 calc R U . . .
H32B H 0.713135 0.337390 0.378309 0.078 Uiso 1 1 calc R U . . .
C20 C 0.2112(4) 0.7685(6) 0.3572(3) 0.075(2) Uani 1 1 d . . . . .
H20A H 0.243249 0.843040 0.349074 0.090 Uiso 1 1 calc R U . . .
H20B H 0.221114 0.749926 0.402404 0.090 Uiso 1 1 calc R U . . .
C25 C 0.1083(4) 0.7864(6) 0.3387(4) 0.078(2) Uani 1 1 d . . . . .
H25 H 0.084820 0.853372 0.363440 0.094 Uiso 1 1 calc R U . . .
C36 C 0.7888(4) 0.6211(6) 0.3848(3) 0.0702(18) Uani 1 1 d . . . . .
H36A H 0.785281 0.687587 0.354298 0.084 Uiso 1 1 calc R U . . .
H36B H 0.851889 0.606570 0.397795 0.084 Uiso 1 1 calc R U . . .
C26 C 0.0948(5) 0.8140(7) 0.2674(4) 0.092(3) Uani 1 1 d . . . . .
H26A H 0.031292 0.826444 0.255093 0.110 Uiso 1 1 calc R U . . .
H26B H 0.126700 0.888083 0.258120 0.110 Uiso 1 1 calc R U . . .
C24 C 0.0611(5) 0.6686(7) 0.3525(4) 0.089(2) Uani 1 1 d . . . . .
H24A H -0.003239 0.678766 0.343131 0.107 Uiso 1 1 calc R U . . .
H24B H 0.072198 0.649127 0.397474 0.107 Uiso 1 1 calc R U . . .
C23 C 0.0936(4) 0.5643(6) 0.3130(4) 0.079(2) Uani 1 1 d . . . . .
H23 H 0.060726 0.489237 0.320922 0.095 Uiso 1 1 calc R U . . .
C22 C 0.0845(4) 0.5961(7) 0.2430(3) 0.079(2) Uani 1 1 d . . . . .
H22A H 0.110174 0.531089 0.219061 0.095 Uiso 1 1 calc R U . . .
H22B H 0.021102 0.602453 0.228642 0.095 Uiso 1 1 calc R U . . .
C21 C 0.1292(5) 0.7103(8) 0.2301(3) 0.087(2) Uani 1 1 d . . . . .
H21 H 0.119373 0.728735 0.184393 0.104 Uiso 1 1 calc R U . . .
C38 C -0.0326(8) 0.0407(13) 0.4466(6) 0.152(4) Uani 1 1 d . U . . .
H38 H -0.057266 0.062537 0.406120 0.182 Uiso 1 1 calc R U . . .
C39 C 0.0053(8) 0.1343(13) 0.4825(7) 0.149(4) Uani 1 1 d . U . . .
H39 H 0.007840 0.216442 0.471866 0.179 Uiso 0.5 1 calc R U P A 2
C37 C -0.0397(8) -0.0769(13) 0.4610(7) 0.155(4) Uani 1 1 d . U . . .
H37 H -0.070496 -0.126003 0.430423 0.186 Uiso 1 1 calc R U . . .
C40 C 0.0114(15) 0.261(2) 0.4628(11) 0.148(8) Uani 0.5 1 d . U P B 1
H40A H -0.020205 0.271369 0.421541 0.222 Uiso 0.5 1 calc R U P B 1
H40B H 0.073530 0.282643 0.460798 0.222 Uiso 0.5 1 calc R U P B 1
H40C H -0.014955 0.312233 0.493231 0.222 Uiso 0.5 1 calc R U P B 1

loop_
_atom_site_aniso_label
_atom_site_aniso_U_11
_atom_site_aniso_U_22
_atom_site_aniso_U_33
_atom_site_aniso_U_23
_atom_site_aniso_U_13
_atom_site_aniso_U_12
Rh1 0.03216(18) 0.03166(16) 0.02727(16) -0.00584(15) 0.00213(12) 0.00033(15)
N5 0.033(2) 0.0391(19) 0.033(2) -0.0079(15) 0.0016(16) 0.0007(15)
N1 0.036(2) 0.0345(18) 0.0264(19) -0.0029(14) 0.0038(16) -0.0009(15)
N3 0.044(3) 0.050(2) 0.051(3) -0.0226(19) -0.002(2) 0.0083(19)
N2 0.034(2) 0.043(2) 0.032(2) -0.0083(16) 0.0053(17) 0.0001(16)
N4 0.040(2) 0.052(2) 0.049(3) -0.0220(19) -0.005(2) 0.0052(19)
C3 0.036(3) 0.039(2) 0.033(2) -0.0101(18) 0.007(2) -0.0006(19)
C1 0.037(3) 0.032(2) 0.026(2) -0.0065(16) -0.0019(19) -0.0012(17)
C4 0.038(3) 0.034(2) 0.029(2) -0.0081(17) 0.0043(19) -0.0043(18)
C5 0.041(3) 0.033(2) 0.033(2) -0.0044(18) 0.005(2) -0.0029(18)
C27 0.035(2) 0.036(2) 0.026(2) -0.0018(17) 0.0002(18) -0.0002(18)
C2 0.041(3) 0.040(2) 0.031(2) -0.0074(18) 0.005(2) 0.0039(19)
C11 0.047(3) 0.033(2) 0.027(2) -0.0070(17) 0.0041(18) -0.0024(19)
C17 0.036(3) 0.042(2) 0.033(2) -0.0056(19) 0.002(2) 0.0051(19)
C16 0.049(3) 0.050(3) 0.033(2) -0.002(2) 0.006(2) -0.001(2)
C14 0.078(4) 0.048(3) 0.030(3) 0.002(2) -0.001(3) 0.001(3)
C15 0.061(4) 0.057(3) 0.034(3) -0.001(2) -0.003(3) 0.005(3)
C10 0.040(3) 0.046(3) 0.041(3) 0.008(2) 0.003(2) 0.000(2)
C6 0.055(3) 0.069(3) 0.038(3) 0.004(2) -0.003(3) -0.019(3)
C13 0.071(4) 0.056(3) 0.043(3) 0.007(2) 0.016(3) -0.015(3)
C28 0.049(3) 0.079(4) 0.039(3) 0.000(3) 0.003(2) 0.002(3)
C12 0.048(3) 0.055(3) 0.044(3) 0.004(2) 0.002(2) -0.010(2)
C9 0.065(4) 0.052(3) 0.043(3) 0.009(2) 0.003(3) 0.001(3)
C30 0.052(3) 0.047(3) 0.070(4) -0.001(3) -0.015(3) -0.002(2)
C34 0.056(4) 0.081(4) 0.038(3) 0.002(3) -0.009(3) 0.007(3)
C31 0.052(3) 0.092(4) 0.044(3) -0.007(3) 0.009(2) 0.009(3)
C7 0.057(4) 0.088(4) 0.065(4) 0.005(3) -0.002(3) -0.032(3)
C8 0.072(4) 0.061(3) 0.055(4) 0.008(3) 0.020(3) -0.017(3)
C29 0.052(3) 0.056(3) 0.060(3) 0.013(3) 0.007(3) -0.001(3)
C19 0.043(3) 0.071(4) 0.070(4) 0.016(3) 0.001(3) 0.001(3)
C18 0.058(4) 0.090(4) 0.047(3) 0.015(3) 0.005(3) 0.025(3)
C35 0.060(4) 0.059(3) 0.055(4) -0.002(3) -0.006(3) -0.006(3)
C33 0.078(4) 0.055(3) 0.054(4) 0.016(3) 0.004(3) 0.007(3)
C32 0.050(4) 0.069(4) 0.074(4) -0.011(3) -0.004(3) 0.014(3)
C20 0.044(4) 0.089(4) 0.093(5) -0.036(4) 0.007(3) 0.014(3)
C25 0.049(4) 0.086(5) 0.099(6) -0.025(4) 0.008(4) 0.013(3)
C36 0.054(4) 0.097(5) 0.060(4) 0.008(3) 0.008(3) -0.022(3)
C26 0.054(4) 0.091(5) 0.133(7) 0.042(5) 0.022(4) 0.038(4)
C24 0.053(4) 0.130(6) 0.088(5) 0.016(5) 0.028(4) 0.011(4)
C23 0.055(4) 0.078(4) 0.105(6) 0.010(4) 0.017(4) -0.012(3)
C22 0.045(4) 0.104(5) 0.083(5) -0.007(4) -0.020(3) 0.013(4)
C21 0.071(5) 0.125(6) 0.062(4) 0.016(4) -0.010(4) 0.026(5)
C38 0.138(6) 0.168(6) 0.151(6) -0.004(5) 0.029(4) 0.008(4)
C39 0.133(6) 0.164(6) 0.154(6) -0.003(5) 0.034(4) 0.008(4)
C37 0.143(6) 0.169(6) 0.155(6) -0.010(4) 0.031(4) 0.011(4)
C40 0.133(11) 0.158(11) 0.155(11) -0.006(9) 0.020(9) 0.016(9)

loop_
_atom_type_symbol
_atom_type_description
_atom_type_scat_dispersion_real
_atom_type_scat_dispersion_imag
_atom_type_scat_source
C C 0.0033 0.0016 'International Tables Vol C Tables 4.2.6.8 and 6.1.1.4'
H H 0.0000 0.0000 'International Tables Vol C Tables 4.2.6.8 and 6.1.1.4'
N N 0.0061 0.0033 'International Tables Vol C Tables 4.2.6.8 and 6.1.1.4'
Rh Rh -1.1178 0.9187 'International Tables Vol C Tables 4.2.6.8 and 6.1.1.4'

loop_
_geom_angle_atom_site_label_1
_geom_angle_atom_site_label_2
_geom_angle_atom_site_label_3
_geom_angle
_geom_angle_site_symmetry_1
_geom_angle_site_symmetry_3
_geom_angle_publ_flag
N5 Rh1 N1 174.44(14) . . ?
N5 Rh1 C3 115.77(16) . . ?
N5 Rh1 C1 138.35(16) . . ?
N5 Rh1 C4 144.64(16) . . ?
N5 Rh1 C2 112.58(16) . . ?
N1 Rh1 C3 61.72(15) . . ?
N1 Rh1 C4 36.01(14) . . ?
N2 Rh1 N5 75.46(15) . . ?
N2 Rh1 N1 108.53(14) . . ?
N2 Rh1 C3 159.54(16) . . ?
N2 Rh1 C1 122.79(16) . . ?
N2 Rh1 C4 124.82(16) . . ?
N2 Rh1 C2 157.64(16) . . ?
C3 Rh1 C4 36.71(16) . . ?
C1 Rh1 N1 36.25(14) . . ?
C1 Rh1 C3 61.27(16) . . ?
C1 Rh1 C4 59.70(15) . . ?
C1 Rh1 C2 37.61(16) . . ?
C2 Rh1 N1 62.26(15) . . ?
C2 Rh1 C3 36.78(15) . . ?
C2 Rh1 C4 60.98(16) . . ?
N4 N5 Rh1 118.4(3) . . ?
N4 N5 C27 111.2(3) . . ?
C27 N5 Rh1 130.3(3) . . ?
C1 N1 Rh1 70.4(2) . . ?
C1 N1 C4 106.6(4) . . ?
C4 N1 Rh1 73.1(2) . . ?
N4 N3 N2 113.7(4) . . ?
N3 N2 Rh1 118.5(3) . . ?
N3 N2 C17 112.8(3) . . ?
C17 N2 Rh1 128.6(3) . . ?
N3 N4 N5 114.0(4) . . ?
Rh1 C3 H3 126.5 . . ?
C4 C3 Rh1 71.9(2) . . ?
C4 C3 H3 126.5 . . ?
C2 C3 Rh1 70.4(2) . . ?
C2 C3 H3 126.5 . . ?
C2 C3 C4 106.7(4) . . ?
N1 C1 Rh1 73.4(2) . . ?
N1 C1 C5 121.9(4) . . ?
N1 C1 C2 110.6(4) . . ?
C5 C1 Rh1 125.4(3) . . ?
C2 C1 Rh1 72.3(2) . . ?
C2 C1 C5 127.3(4) . . ?
N1 C4 Rh1 70.9(2) . . ?
N1 C4 C3 109.9(4) . . ?
N1 C4 C11 121.4(4) . . ?
C3 C4 Rh1 71.4(2) . . ?
C3 C4 C11 128.3(4) . . ?
C11 C4 Rh1 130.0(3) . . ?
C10 C5 C1 121.4(4) . . ?
C10 C5 C6 118.3(4) . . ?
C6 C5 C1 120.3(4) . . ?
N5 C27 C28 109.4(4) . . ?
N5 C27 C30 110.8(3) . . ?
N5 C27 C29 108.4(4) . . ?
C28 C27 C30 109.0(4) . . ?
C28 C27 C29 110.5(4) . . ?
C29 C27 C30 108.7(4) . . ?
Rh1 C2 H2 126.8 . . ?
C3 C2 Rh1 72.9(2) . . ?
C3 C2 C1 106.1(4) . . ?
C3 C2 H2 126.8 . . ?
C1 C2 Rh1 70.1(2) . . ?
C1 C2 H2 126.8 . . ?
C16 C11 C4 120.5(4) . . ?
C12 C11 C4 120.7(4) . . ?
C12 C11 C16 118.6(4) . . ?
N2 C17 C19 108.1(4) . . ?
N2 C17 C18 107.4(4) . . ?
N2 C17 C20 113.2(4) . . ?
C19 C17 C20 109.0(5) . . ?
C18 C17 C19 109.8(5) . . ?
C18 C17 C20 109.3(5) . . ?
C11 C16 H16 119.8 . . ?
C11 C16 C15 120.3(5) . . ?
C15 C16 H16 119.8 . . ?
C15 C14 H14 120.1 . . ?
C13 C14 H14 120.1 . . ?
C13 C14 C15 119.8(5) . . ?
C16 C15 H15 119.9 . . ?
C14 C15 C16 120.1(5) . . ?
C14 C15 H15 119.9 . . ?
C5 C10 H10 119.4 . . ?
C9 C10 C5 121.2(5) . . ?
C9 C10 H10 119.4 . . ?
C5 C6 H6 120.0 . . ?
C5 C6 C7 120.1(5) . . ?
C7 C6 H6 120.0 . . ?
C14 C13 H13 119.8 . . ?
C14 C13 C12 120.5(5) . . ?
C12 C13 H13 119.8 . . ?
C27 C28 H28A 109.7 . . ?
C27 C28 H28B 109.7 . . ?
C27 C28 C31 109.6(4) . . ?
H28A C28 H28B 108.2 . . ?
C31 C28 H28A 109.7 . . ?
C31 C28 H28B 109.7 . . ?
C11 C12 C13 120.6(5) . . ?
C11 C12 H12 119.7 . . ?
C13 C12 H12 119.7 . . ?
C10 C9 H9 119.6 . . ?
C8 C9 C10 120.8(5) . . ?
C8 C9 H9 119.6 . . ?
C27 C30 H30A 109.7 . . ?
C27 C30 H30B 109.7 . . ?
C27 C30 C35 109.8(4) . . ?
H30A C30 H30B 108.2 . . ?
C35 C30 H30A 109.7 . . ?
C35 C30 H30B 109.7 . . ?
H34A C34 H34B 108.0 . . ?
C35 C34 H34A 109.4 . . ?
C35 C34 H34B 109.4 . . ?
C35 C34 C33 111.4(4) . . ?
C33 C34 H34A 109.4 . . ?
C33 C34 H34B 109.4 . . ?
C28 C31 H31 110.1 . . ?
C32 C31 C28 106.1(5) . . ?
C32 C31 H31 110.1 . . ?
C36 C31 C28 107.9(5) . . ?
C36 C31 H31 110.1 . . ?
C36 C31 C32 112.4(5) . . ?
C6 C7 H7 119.7 . . ?
C8 C7 C6 120.6(5) . . ?
C8 C7 H7 119.7 . . ?
C9 C8 C7 119.1(5) . . ?
C9 C8 H8 120.4 . . ?
C7 C8 H8 120.4 . . ?
C27 C29 H29A 109.9 . . ?
C27 C29 H29B 109.9 . . ?
C27 C29 C33 109.0(4) . . ?
H29A C29 H29B 108.3 . . ?
C33 C29 H29A 109.9 . . ?
C33 C29 H29B 109.9 . . ?
C17 C19 H19A 109.7 . . ?
C17 C19 H19B 109.7 . . ?
C17 C19 C23 109.9(5) . . ?
H19A C19 H19B 108.2 . . ?
C23 C19 H19A 109.7 . . ?
C23 C19 H19B 109.7 . . ?
C17 C18 H18A 109.9 . . ?
C17 C18 H18B 109.9 . . ?
C17 C18 C21 109.0(5) . . ?
H18A C18 H18B 108.3 . . ?
C21 C18 H18A 109.9 . . ?
C21 C18 H18B 109.9 . . ?
C30 C35 H35 110.4 . . ?
C34 C35 C30 106.5(5) . . ?
C34 C35 H35 110.4 . . ?
C34 C35 C36 112.0(5) . . ?
C36 C35 C30 107.1(5) . . ?
C36 C35 H35 110.4 . . ?
C34 C33 C29 107.6(5) . . ?
C34 C33 H33 110.1 . . ?
C29 C33 H33 110.1 . . ?
C32 C33 C34 111.8(5) . . ?
C32 C33 C29 107.1(5) . . ?
C32 C33 H33 110.1 . . ?
C31 C32 C33 111.6(5) . . ?
C31 C32 H32A 109.3 . . ?
C31 C32 H32B 109.3 . . ?
C33 C32 H32A 109.3 . . ?
C33 C32 H32B 109.3 . . ?
H32A C32 H32B 108.0 . . ?
C17 C20 H20A 109.7 . . ?
C17 C20 H20B 109.7 . . ?
C17 C20 C25 109.7(5) . . ?
H20A C20 H20B 108.2 . . ?
C25 C20 H20A 109.7 . . ?
C25 C20 H20B 109.7 . . ?
C20 C25 H25 110.4 . . ?
C26 C25 C20 108.4(6) . . ?
C26 C25 H25 110.4 . . ?
C24 C25 C20 107.9(6) . . ?
C24 C25 H25 110.4 . . ?
C24 C25 C26 109.4(6) . . ?
C31 C36 C35 111.7(5) . . ?
C31 C36 H36A 109.3 . . ?
C31 C36 H36B 109.3 . . ?
C35 C36 H36A 109.3 . . ?
C35 C36 H36B 109.3 . . ?
H36A C36 H36B 107.9 . . ?
C25 C26 H26A 109.7 . . ?
C25 C26 H26B 109.7 . . ?
H26A C26 H26B 108.2 . . ?
C21 C26 C25 110.0(5) . . ?
C21 C26 H26A 109.7 . . ?
C21 C26 H26B 109.7 . . ?
C25 C24 H24A 109.3 . . ?
C25 C24 H24B 109.3 . . ?
C25 C24 C23 111.5(5) . . ?
H24A C24 H24B 108.0 . . ?
C23 C24 H24A 109.3 . . ?
C23 C24 H24B 109.3 . . ?
C19 C23 H23 110.7 . . ?
C24 C23 C19 107.2(6) . . ?
C24 C23 H23 110.7 . . ?
C22 C23 C19 106.7(5) . . ?
C22 C23 C24 110.6(6) . . ?
C22 C23 H23 110.7 . . ?
C23 C22 H22A 109.2 . . ?
C23 C22 H22B 109.2 . . ?
H22A C22 H22B 107.9 . . ?
C21 C22 C23 112.1(6) . . ?
C21 C22 H22A 109.2 . . ?
C21 C22 H22B 109.2 . . ?
C18 C21 H21 109.1 . . ?
C26 C21 C18 109.2(6) . . ?
C26 C21 H21 109.1 . . ?
C22 C21 C18 108.4(6) . . ?
C22 C21 C26 112.0(6) . . ?
C22 C21 H21 109.1 . . ?
C39 C38 H38 115.1 . . ?
C37 C38 H38 115.1 . . ?
C37 C38 C39 129.7(14) . . ?
C38 C39 H39 128.2 . . ?
C38 C39 C37 103.6(12) . 3_556 ?
C38 C39 C40 126.4(17) . . ?
C37 C39 H39 128.2 3_556 . ?
C37 C39 C40 129.9(17) 3_556 . ?
C38 C37 C39 126.6(14) . 3_556 ?
C38 C37 H37 116.7 . . ?
C39 C37 H37 116.7 3_556 . ?
C39 C40 H40A 109.5 . . ?
C39 C40 H40B 109.5 . . ?
C39 C40 H40C 109.5 . . ?
H40A C40 H40B 109.5 . . ?
H40A C40 H40C 109.5 . . ?
H40B C40 H40C 109.5 . . ?

loop_
_geom_bond_atom_site_label_1
_geom_bond_atom_site_label_2
_geom_bond_distance
_geom_bond_site_symmetry_2
_geom_bond_publ_flag
Rh1 N5 1.942(3) . ?
Rh1 N1 2.231(3) . ?
Rh1 N2 1.941(4) . ?
Rh1 C3 2.254(4) . ?
Rh1 C1 2.193(4) . ?
Rh1 C4 2.260(4) . ?
Rh1 C2 2.221(4) . ?
N5 N4 1.329(5) . ?
N5 C27 1.505(5) . ?
N1 C1 1.377(5) . ?
N1 C4 1.388(5) . ?
N3 N2 1.331(5) . ?
N3 N4 1.301(5) . ?
N2 C17 1.500(6) . ?
C3 H3 0.9800 . ?
C3 C4 1.421(6) . ?
C3 C2 1.412(6) . ?
C1 C5 1.480(6) . ?
C1 C2 1.423(6) . ?
C4 C11 1.478(6) . ?
C5 C10 1.381(6) . ?
C5 C6 1.386(7) . ?
C27 C28 1.514(6) . ?
C27 C30 1.535(6) . ?
C27 C29 1.522(6) . ?
C2 H2 0.9800 . ?
C11 C16 1.386(6) . ?
C11 C12 1.377(6) . ?
C17 C19 1.521(7) . ?
C17 C18 1.508(7) . ?
C17 C20 1.525(7) . ?
C16 H16 0.9300 . ?
C16 C15 1.397(6) . ?
C14 H14 0.9300 . ?
C14 C15 1.381(7) . ?
C14 C13 1.353(8) . ?
C15 H15 0.9300 . ?
C10 H10 0.9300 . ?
C10 C9 1.376(7) . ?
C6 H6 0.9300 . ?
C6 C7 1.392(7) . ?
C13 H13 0.9300 . ?
C13 C12 1.404(7) . ?
C28 H28A 0.9700 . ?
C28 H28B 0.9700 . ?
C28 C31 1.575(7) . ?
C12 H12 0.9300 . ?
C9 H9 0.9300 . ?
C9 C8 1.360(8) . ?
C30 H30A 0.9700 . ?
C30 H30B 0.9700 . ?
C30 C35 1.577(7) . ?
C34 H34A 0.9700 . ?
C34 H34B 0.9700 . ?
C34 C35 1.503(7) . ?
C34 C33 1.508(8) . ?
C31 H31 0.9800 . ?
C31 C32 1.505(8) . ?
C31 C36 1.486(8) . ?
C7 H7 0.9300 . ?
C7 C8 1.380(8) . ?
C8 H8 0.9300 . ?
C29 H29A 0.9700 . ?
C29 H29B 0.9700 . ?
C29 C33 1.570(8) . ?
C19 H19A 0.9700 . ?
C19 H19B 0.9700 . ?
C19 C23 1.564(8) . ?
C18 H18A 0.9700 . ?
C18 H18B 0.9700 . ?
C18 C21 1.554(9) . ?
C35 H35 0.9800 . ?
C35 C36 1.504(8) . ?
C33 H33 0.9800 . ?
C33 C32 1.506(8) . ?
C32 H32A 0.9700 . ?
C32 H32B 0.9700 . ?
C20 H20A 0.9700 . ?
C20 H20B 0.9700 . ?
C20 C25 1.563(8) . ?
C25 H25 0.9800 . ?
C25 C26 1.526(10) . ?
C25 C24 1.510(9) . ?
C36 H36A 0.9700 . ?
C36 H36B 0.9700 . ?
C26 H26A 0.9700 . ?
C26 H26B 0.9700 . ?
C26 C21 1.496(10) . ?
C24 H24A 0.9700 . ?
C24 H24B 0.9700 . ?
C24 C23 1.517(9) . ?
C23 H23 0.9800 . ?
C23 C22 1.506(9) . ?
C22 H22A 0.9700 . ?
C22 H22B 0.9700 . ?
C22 C21 1.456(10) . ?
C21 H21 0.9800 . ?
C38 H38 0.9300 . ?
C38 C39 1.368(15) . ?
C38 C37 1.331(14) . ?
C39 H39 0.9300 . ?
C39 C37 1.404(15) 3_556 ?
C39 C40 1.45(2) . ?
C37 H37 0.9300 . ?
C40 H40A 0.9600 . ?
C40 H40B 0.9600 . ?
C40 H40C 0.9600 . ?

loop_
_geom_torsion_atom_site_label_1
_geom_torsion_atom_site_label_2
_geom_torsion_atom_site_label_3
_geom_torsion_atom_site_label_4
_geom_torsion
_geom_torsion_site_symmetry_1
_geom_torsion_site_symmetry_2
_geom_torsion_site_symmetry_3
_geom_torsion_site_symmetry_4
_geom_torsion_publ_flag
Rh1 N5 N4 N3 -0.3(6) . . . . ?
Rh1 N5 C27 C28 42.8(5) . . . . ?
Rh1 N5 C27 C30 163.0(3) . . . . ?
Rh1 N5 C27 C29 -77.8(5) . . . . ?
Rh1 N1 C1 C5 121.7(4) . . . . ?
Rh1 N1 C1 C2 -63.2(3) . . . . ?
Rh1 N1 C4 C3 61.0(3) . . . . ?
Rh1 N1 C4 C11 -125.9(4) . . . . ?
Rh1 N2 C17 C19 55.5(5) . . . . ?
Rh1 N2 C17 C18 -62.9(5) . . . . ?
Rh1 N2 C17 C20 176.4(4) . . . . ?
Rh1 C3 C4 N1 -60.7(3) . . . . ?
Rh1 C3 C4 C11 126.8(4) . . . . ?
Rh1 C3 C2 C1 62.6(3) . . . . ?
Rh1 C1 C5 C10 -66.1(5) . . . . ?
Rh1 C1 C5 C6 116.3(4) . . . . ?
Rh1 C1 C2 C3 -64.5(3) . . . . ?
Rh1 C4 C11 C16 -93.9(5) . . . . ?
Rh1 C4 C11 C12 90.1(5) . . . . ?
N5 C27 C28 C31 -179.2(4) . . . . ?
N5 C27 C30 C35 180.0(4) . . . . ?
N5 C27 C29 C33 179.0(4) . . . . ?
N1 C1 C5 C10 -157.7(4) . . . . ?
N1 C1 C5 C6 24.7(6) . . . . ?
N1 C1 C2 Rh1 63.8(3) . . . . ?
N1 C1 C2 C3 -0.6(5) . . . . ?
N1 C4 C11 C16 -3.2(6) . . . . ?
N1 C4 C11 C12 -179.3(4) . . . . ?
N3 N2 C17 C19 -120.5(5) . . . . ?
N3 N2 C17 C18 121.1(5) . . . . ?
N3 N2 C17 C20 0.3(6) . . . . ?
N2 N3 N4 N5 0.0(6) . . . . ?
N2 C17 C19 C23 -175.8(5) . . . . ?
N2 C17 C18 C21 176.2(5) . . . . ?
N2 C17 C20 C25 179.5(5) . . . . ?
N4 N5 C27 C28 -142.4(4) . . . . ?
N4 N5 C27 C30 -22.2(5) . . . . ?
N4 N5 C27 C29 97.0(4) . . . . ?
N4 N3 N2 Rh1 0.2(6) . . . . ?
N4 N3 N2 C17 176.7(4) . . . . ?
C3 C4 C11 C16 168.5(4) . . . . ?
C3 C4 C11 C12 -7.5(7) . . . . ?
C1 N1 C4 Rh1 -62.8(3) . . . . ?
C1 N1 C4 C3 -1.8(4) . . . . ?
C1 N1 C4 C11 171.3(3) . . . . ?
C1 C5 C10 C9 -176.4(4) . . . . ?
C1 C5 C6 C7 177.0(5) . . . . ?
C4 N1 C1 Rh1 64.7(3) . . . . ?
C4 N1 C1 C5 -173.6(4) . . . . ?
C4 N1 C1 C2 1.5(4) . . . . ?
C4 C3 C2 Rh1 -63.1(3) . . . . ?
C4 C3 C2 C1 -0.5(4) . . . . ?
C4 C11 C16 C15 -176.8(4) . . . . ?
C4 C11 C12 C13 176.5(4) . . . . ?
C5 C1 C2 Rh1 -121.4(4) . . . . ?
C5 C1 C2 C3 174.2(4) . . . . ?
C5 C10 C9 C8 0.0(8) . . . . ?
C5 C6 C7 C8 -1.1(9) . . . . ?
C27 N5 N4 N3 -175.8(4) . . . . ?
C27 C28 C31 C32 60.2(6) . . . . ?
C27 C28 C31 C36 -60.4(6) . . . . ?
C27 C30 C35 C34 -60.6(6) . . . . ?
C27 C30 C35 C36 59.4(6) . . . . ?
C27 C29 C33 C34 60.9(6) . . . . ?
C27 C29 C33 C32 -59.4(6) . . . . ?
C2 C3 C4 Rh1 62.1(3) . . . . ?
C2 C3 C4 N1 1.5(5) . . . . ?
C2 C3 C4 C11 -171.1(4) . . . . ?
C2 C1 C5 C10 28.0(7) . . . . ?
C2 C1 C5 C6 -149.6(5) . . . . ?
C11 C16 C15 C14 0.0(7) . . . . ?
C17 C19 C23 C24 -60.4(7) . . . . ?
C17 C19 C23 C22 58.2(7) . . . . ?
C17 C18 C21 C26 61.7(7) . . . . ?
C17 C18 C21 C22 -60.5(7) . . . . ?
C17 C20 C25 C26 -58.7(7) . . . . ?
C17 C20 C25 C24 59.6(8) . . . . ?
C16 C11 C12 C13 0.4(7) . . . . ?
C14 C13 C12 C11 0.6(8) . . . . ?
C15 C14 C13 C12 -1.3(8) . . . . ?
C10 C5 C6 C7 -0.6(8) . . . . ?
C10 C9 C8 C7 -1.8(9) . . . . ?
C6 C5 C10 C9 1.2(7) . . . . ?
C6 C7 C8 C9 2.4(10) . . . . ?
C13 C14 C15 C16 1.0(8) . . . . ?
C28 C27 C30 C35 -59.6(6) . . . . ?
C28 C27 C29 C33 59.1(6) . . . . ?
C28 C31 C32 C33 -64.0(6) . . . . ?
C28 C31 C36 C35 62.8(6) . . . . ?
C12 C11 C16 C15 -0.7(7) . . . . ?
C30 C27 C28 C31 59.5(5) . . . . ?
C30 C27 C29 C33 -60.5(6) . . . . ?
C30 C35 C36 C31 -62.3(6) . . . . ?
C34 C35 C36 C31 54.1(7) . . . . ?
C34 C33 C32 C31 -53.4(7) . . . . ?
C29 C27 C28 C31 -59.9(6) . . . . ?
C29 C27 C30 C35 60.9(6) . . . . ?
C29 C33 C32 C31 64.2(6) . . . . ?
C19 C17 C18 C21 58.9(6) . . . . ?
C19 C17 C20 C25 -60.1(7) . . . . ?
C19 C23 C22 C21 -62.1(7) . . . . ?
C18 C17 C19 C23 -59.0(6) . . . . ?
C18 C17 C20 C25 59.9(7) . . . . ?
C35 C34 C33 C29 -63.6(6) . . . . ?
C35 C34 C33 C32 53.8(7) . . . . ?
C33 C34 C35 C30 62.8(6) . . . . ?
C33 C34 C35 C36 -54.0(7) . . . . ?
C32 C31 C36 C35 -53.8(7) . . . . ?
C20 C17 C19 C23 60.8(6) . . . . ?
C20 C17 C18 C21 -60.6(7) . . . . ?
C20 C25 C26 C21 60.0(8) . . . . ?
C20 C25 C24 C23 -61.5(8) . . . . ?
C25 C26 C21 C18 -61.6(8) . . . . ?
C25 C26 C21 C22 58.4(8) . . . . ?
C25 C24 C23 C19 61.6(8) . . . . ?
C25 C24 C23 C22 -54.3(8) . . . . ?
C36 C31 C32 C33 53.6(7) . . . . ?
C26 C25 C24 C23 56.2(7) . . . . ?
C24 C25 C26 C21 -57.3(7) . . . . ?
C24 C23 C22 C21 54.2(8) . . . . ?
C23 C22 C21 C18 63.6(8) . . . . ?
C23 C22 C21 C26 -56.9(8) . . . . ?
C39 C38 C37 C39 -3(3) . . . 3_556 ?
C37 C38 C39 C37 2(2) . . . 3_556 ?
C37 C38 C39 C40 179.1(15) . . . . ?
